data_2022140
loop_
_publ_author_name
'De Grano, Ruel Valerio Robles'
'Vashchenko, Elena V.'
'Nisar, Madiha'
'Sung, Herman H.-Y.'
'Vashchenko, Valerii V.'
'Williams, Ian D.'

_publ_section_title
;
 Crystal structures of the flavonoid Oroxylin A and the regioisomers
 Negletein and Wogonin
;
_journal_coeditor_code WP3006
_journal_issue 5
_journal_name_full 'Acta Crystallographica Section C'
_journal_page_first 490
_journal_page_last 499
_journal_paper_doi 10.1107/S2053229620005550
_journal_volume 76
_journal_year 2020
_chemical_formula_iupac 'C16 H12 O5'
_chemical_formula_moiety 'C16 H12 O5'
_chemical_formula_sum 'C16 H12 O5'
_chemical_formula_weight 284.26
_chemical_name_common 'Oroxylin A'
_chemical_name_systematic
;
5,7-Dihydroxy-6-methoxy-2-phenyl-4<i>H</i>-chromen-4-one
;
_space_group_crystal_system monoclinic
_space_group_IT_number 14
_space_group_name_Hall '-P 2yn'
_space_group_name_H-M_alt 'P 1 21/n 1'
_atom_sites_solution_hydrogens mixed
_audit_creation_method
;
Olex2 1.2
(compiled 2018.05.29 svn.r3508 for OlexSys, GUI svn.r5506)
;
_cell_angle_alpha 90
_cell_angle_beta 91.604(4)
_cell_angle_gamma 90
_cell_formula_units_Z 4
_cell_length_a 3.8224(2)
_cell_length_b 19.5339(7)
_cell_length_c 16.5360(6)
_cell_measurement_reflns_used 2316
_cell_measurement_temperature 100.01(10)
_cell_measurement_theta_max 70.6580
_cell_measurement_theta_min 3.4650
_cell_volume 1234.20(9)
_computing_cell_refinement
;
CrysAlis PRO (Rigaku OD, 2020)
;
_computing_data_collection
;
CrysAlis PRO (Rigaku OD, 2020)
;
_computing_data_reduction
;
CrysAlis PRO (Rigaku OD, 2020)
;
_computing_molecular_graphics
;
OLEX2 (Dolomanov <i>et al.</i>,  2009)
;
_computing_publication_material
;
OLEX2 (Dolomanov <i>et al.</i>,  2009)
;
_computing_structure_refinement
;
SHELXL2014 (Sheldrick, 2015)
;
_computing_structure_solution
;
SHELXS97 (Sheldrick, 2008)
;
_diffrn_ambient_temperature 100.15
_diffrn_detector_area_resol_mean 5.1788
_diffrn_measured_fraction_theta_full 0.997
_diffrn_measured_fraction_theta_max 0.997
_diffrn_measurement_device 'kappa diffractometer'
_diffrn_measurement_device_type 'Rigaku OD SuperNova Dual source diffractometer with an Atlas detector'
_diffrn_measurement_method '\w scans'
_diffrn_radiation_monochromator mirror
_diffrn_radiation_probe x-ray
_diffrn_radiation_type CuK\a
_diffrn_radiation_wavelength 1.54184
_diffrn_reflns_av_R_equivalents 0.0316
_diffrn_reflns_av_unetI/netI 0.0362
_diffrn_reflns_limit_h_max 3
_diffrn_reflns_limit_h_min -4
_diffrn_reflns_limit_k_max 23
_diffrn_reflns_limit_k_min -22
_diffrn_reflns_limit_l_max 18
_diffrn_reflns_limit_l_min -19
_diffrn_reflns_number 6384
_diffrn_reflns_theta_full 66.500
_diffrn_reflns_theta_max 67.468
_diffrn_reflns_theta_min 3.503
_diffrn_source 'micro-focus sealed X-ray tube'
_diffrn_source_current 0.80
_diffrn_source_power 0.040
_diffrn_source_voltage 50
_exptl_absorpt_coefficient_mu 0.961
_exptl_absorpt_correction_T_max 1.00000
_exptl_absorpt_correction_T_min 0.83723
_exptl_absorpt_correction_type multi-scan
_exptl_absorpt_process_details
;
(CrysAlis PRO; Rigaku OD, 2020)
;
_exptl_crystal_colour 'clear light yellow'
_exptl_crystal_density_diffrn 1.530
_exptl_crystal_description block
_exptl_crystal_F_000 592
_exptl_crystal_size_max 0.1
_exptl_crystal_size_mid 0.1
_exptl_crystal_size_min 0.02
_refine_diff_density_max 0.194
_refine_diff_density_min -0.192
_refine_ls_extinction_method none
_refine_ls_goodness_of_fit_ref 1.042
_refine_ls_hydrogen_treatment mixed
_refine_ls_matrix_type full
_refine_ls_number_parameters 199
_refine_ls_number_reflns 2231
_refine_ls_number_restraints 0
_refine_ls_restrained_S_all 1.042
_refine_ls_R_factor_all 0.0564
_refine_ls_R_factor_gt 0.0438
_refine_ls_shift/su_max 0.001
_refine_ls_shift/su_mean 0.000
_refine_ls_structure_factor_coef Fsqd
_refine_ls_weighting_details 'w=1/[\s^2^(Fo^2^)+(0.0549P)^2^+0.3310P] where P=(Fo^2^+2Fc^2^)/3'
_refine_ls_weighting_scheme calc
_refine_ls_wR_factor_gt 0.1075
_refine_ls_wR_factor_ref 0.1130
_reflns_number_gt 1797
_reflns_number_total 2231
_reflns_threshold_expression 'I > 2\s(I)'
_cod_data_source_file wp3006sup1.cif
_cod_data_source_block val143ccult
_cod_original_cell_volume 1234.19(9)
_cod_original_sg_symbol_H-M 'P 21/n'
_cod_database_code 2022140
_shelx_space_group_comment
;
The symmetry employed for this shelxl refinement is uniquely defined
by the following loop, which should always be used as a source of
symmetry information in preference to the above space-group names.
They are only intended as comments.
;
_shelx_estimated_absorpt_t_min 0.910
_shelx_estimated_absorpt_t_max 0.981

loop_
_space_group_symop_operation_xyz
'x, y, z'
'-x+1/2, y+1/2, -z+1/2'
'-x, -y, -z'
'x-1/2, -y-1/2, z-1/2'

loop_
_atom_site_type_symbol
_atom_site_label
_atom_site_fract_x
_atom_site_fract_y
_atom_site_fract_z
_atom_site_U_iso_or_equiv
_atom_site_adp_type
_atom_site_calc_flag
_atom_site_occupancy
_atom_site_disorder_assembly
_atom_site_disorder_group
O O1 0.0710(4) 0.85831(6) 0.93733(7) 0.0267(3) Uani d 1 . .
C C11 0.1867(5) 0.94300(10) 0.84057(11) 0.0282(4) Uani d 1 . .
C C2 0.0486(5) 0.87404(10) 0.85750(11) 0.0264(4) Uani d 1 . .
O O4 -0.3429(4) 0.72141(7) 0.77398(7) 0.0335(3) Uani d 1 . .
C C12 0.2584(5) 0.98879(10) 0.90363(11) 0.0304(4) Uani d 1 . .
H H12 0.2224 0.9752 0.9579 0.036 Uiso calc 1 . .
O O5 -0.4662(4) 0.63786(7) 0.89289(9) 0.0325(3) Uani d 1 . .
C C3 -0.0900(5) 0.82992(10) 0.80206(11) 0.0285(4) Uani d 1 . .
H H3 -0.1039 0.8431 0.7468 0.034 Uiso calc 1 . .
C C13 0.3821(6) 1.05406(10) 0.88758(12) 0.0334(4) Uani d 1 . .
H H13 0.4304 1.0849 0.9309 0.040 Uiso calc 1 . .
O O6 -0.4387(4) 0.61621(7) 1.05694(8) 0.0319(3) Uani d 1 . .
C C4 -0.2158(5) 0.76388(10) 0.82508(11) 0.0278(4) Uani d 1 . .
C C14 0.4353(6) 1.07446(10) 0.80887(12) 0.0340(4) Uani d 1 . .
H H14 0.5153 1.1195 0.7979 0.041 Uiso calc 1 . .
C C5 -0.3225(5) 0.68599(10) 0.94187(11) 0.0272(4) Uani d 1 . .
O O7 -0.1352(4) 0.70700(7) 1.15476(8) 0.0350(3) Uani d 1 . .
C C15 0.3709(6) 1.02868(11) 0.74573(13) 0.0382(5) Uani d 1 . .
H H15 0.4123 1.0422 0.6917 0.046 Uiso calc 1 . .
C C6 -0.3025(5) 0.67443(10) 1.02413(11) 0.0281(4) Uani d 1 . .
C C16 0.2465(6) 0.96327(10) 0.76126(12) 0.0345(5) Uani d 1 . .
H H16 0.2022 0.9323 0.7178 0.041 Uiso calc 1 . .
C C7 -0.1492(5) 0.72355(10) 1.07638(11) 0.0284(4) Uani d 1 . .
C C8 -0.0253(5) 0.78535(9) 1.04667(11) 0.0269(4) Uani d 1 . .
H H8 0.0746 0.8188 1.0820 0.032 Uiso calc 1 . .
C C9 -0.0517(5) 0.79662(9) 0.96438(11) 0.0254(4) Uani d 1 . .
C C10 -0.1960(5) 0.74853(10) 0.90979(11) 0.0266(4) Uani d 1 . .
C C17 -0.2142(6) 0.55817(10) 1.04909(12) 0.0350(5) Uani d 1 . .
H H17A -0.1534 0.5527 0.9923 0.053 Uiso calc 1 . .
H H17B -0.3351 0.5170 1.0674 0.053 Uiso calc 1 . .
H H17C -0.0004 0.5651 1.0822 0.053 Uiso calc 1 . .
H H5 -0.467(6) 0.6517(12) 0.8461(15) 0.025(5) Uiso d 1 . .
H H7 -0.022(9) 0.7401(18) 1.186(2) 0.063(9) Uiso d 1 . .

loop_
_atom_site_aniso_label
_atom_site_aniso_U_11
_atom_site_aniso_U_22
_atom_site_aniso_U_33
_atom_site_aniso_U_12
_atom_site_aniso_U_13
_atom_site_aniso_U_23
O1 0.0373(7) 0.0201(6) 0.0226(6) -0.0005(5) -0.0007(5) 0.0004(5)
C11 0.0322(10) 0.0240(9) 0.0283(9) 0.0036(7) -0.0018(7) -0.0003(7)
C2 0.0324(9) 0.0238(9) 0.0230(8) 0.0049(7) 0.0004(7) 0.0004(7)
O4 0.0507(9) 0.0253(7) 0.0244(6) -0.0008(6) -0.0038(6) -0.0038(5)
C12 0.0373(10) 0.0260(10) 0.0279(9) 0.0026(8) 0.0004(8) 0.0008(7)
O5 0.0450(8) 0.0252(7) 0.0271(7) -0.0039(6) -0.0036(6) -0.0024(5)
C3 0.0394(11) 0.0250(10) 0.0210(8) 0.0030(8) -0.0003(7) 0.0001(7)
C13 0.0412(11) 0.0245(10) 0.0343(10) 0.0020(8) -0.0039(8) -0.0031(8)
O6 0.0380(8) 0.0235(7) 0.0345(7) -0.0017(5) 0.0044(6) 0.0025(5)
C4 0.0336(10) 0.0253(9) 0.0242(9) 0.0039(7) -0.0024(7) -0.0035(7)
C14 0.0413(11) 0.0216(9) 0.0391(11) -0.0009(8) -0.0013(8) 0.0036(8)
C5 0.0283(9) 0.0232(9) 0.0300(9) 0.0023(7) -0.0004(7) -0.0026(7)
O7 0.0510(9) 0.0302(7) 0.0237(7) -0.0048(6) -0.0020(6) 0.0028(5)
C15 0.0533(13) 0.0304(11) 0.0307(10) -0.0031(9) -0.0009(9) 0.0068(8)
C6 0.0313(10) 0.0225(9) 0.0305(9) 0.0016(7) 0.0029(7) 0.0007(7)
C16 0.0502(12) 0.0272(10) 0.0261(9) -0.0006(8) -0.0012(8) -0.0009(7)
C7 0.0331(10) 0.0271(9) 0.0249(9) 0.0035(7) 0.0007(7) 0.0003(7)
C8 0.0326(10) 0.0223(9) 0.0255(9) 0.0018(7) -0.0020(7) -0.0027(7)
C9 0.0292(9) 0.0212(9) 0.0259(9) 0.0037(7) 0.0008(7) -0.0002(7)
C10 0.0290(9) 0.0238(9) 0.0268(9) 0.0041(7) 0.0002(7) -0.0012(7)
C17 0.0471(12) 0.0223(10) 0.0357(10) 0.0011(8) 0.0027(9) 0.0013(8)

loop_
_atom_type_symbol
_atom_type_description
_atom_type_scat_dispersion_real
_atom_type_scat_dispersion_imag
_atom_type_scat_source
C C 0.0181 0.0091 'International Tables Vol C Tables 4.2.6.8 and 6.1.1.4'
H H 0.0000 0.0000 'International Tables Vol C Tables 4.2.6.8 and 6.1.1.4'
O O 0.0492 0.0322 'International Tables Vol C Tables 4.2.6.8 and 6.1.1.4'

loop_
_geom_angle_atom_site_label_1
_geom_angle_atom_site_label_2
_geom_angle_atom_site_label_3
_geom_angle_site_symmetry_1
_geom_angle_site_symmetry_3
_geom_angle
_geom_angle_publ_flag
C2 O1 C9 . . 120.22(14) ?
C12 C11 C2 . . 120.47(17) ?
C16 C11 C2 . . 120.40(17) ?
C16 C11 C12 . . 119.13(18) ?
O1 C2 C11 . . 112.22(15) ?
C3 C2 O1 . . 121.83(17) ?
C3 C2 C11 . . 125.95(17) ?
C11 C12 H12 . . 119.8 ?
C13 C12 C11 . . 120.46(18) ?
C13 C12 H12 . . 119.8 ?
C5 O5 H5 . . 109.1(16) ?
C2 C3 H3 . . 119.3 ?
C2 C3 C4 . . 121.40(17) ?
C4 C3 H3 . . 119.3 ?
C12 C13 H13 . . 119.8 ?
C14 C13 C12 . . 120.33(18) ?
C14 C13 H13 . . 119.8 ?
C6 O6 C17 . . 112.76(15) ?
O4 C4 C3 . . 122.42(17) ?
O4 C4 C10 . . 121.50(18) ?
C3 C4 C10 . . 116.07(16) ?
C13 C14 H14 . . 120.2 ?
C13 C14 C15 . . 119.60(19) ?
C15 C14 H14 . . 120.2 ?
O5 C5 C6 . . 119.28(17) ?
O5 C5 C10 . . 120.82(16) ?
C6 C5 C10 . . 119.90(17) ?
C7 O7 H7 . . 112(2) ?
C14 C15 H15 . . 119.8 ?
C16 C15 C14 . . 120.43(19) ?
C16 C15 H15 . . 119.8 ?
O6 C6 C5 . . 121.03(17) ?
O6 C6 C7 . . 118.64(16) ?
C5 C6 C7 . . 120.31(18) ?
C11 C16 H16 . . 120.0 ?
C15 C16 C11 . . 120.04(18) ?
C15 C16 H16 . . 120.0 ?
O7 C7 C6 . . 115.80(17) ?
O7 C7 C8 . . 123.23(17) ?
C8 C7 C6 . . 120.96(17) ?
C7 C8 H8 . . 121.0 ?
C9 C8 C7 . . 118.07(17) ?
C9 C8 H8 . . 121.0 ?
O1 C9 C8 . . 116.44(16) ?
O1 C9 C10 . . 120.62(16) ?
C8 C9 C10 . . 122.94(17) ?
C5 C10 C4 . . 122.36(17) ?
C9 C10 C4 . . 119.83(17) ?
C9 C10 C5 . . 117.80(16) ?
O6 C17 H17A . . 109.5 ?
O6 C17 H17B . . 109.5 ?
O6 C17 H17C . . 109.5 ?
H17A C17 H17B . . 109.5 ?
H17A C17 H17C . . 109.5 ?
H17B C17 H17C . . 109.5 ?

loop_
_geom_bond_atom_site_label_1
_geom_bond_atom_site_label_2
_geom_bond_site_symmetry_2
_geom_bond_distance
_geom_bond_publ_flag
O1 C2 . 1.356(2) ?
O1 C9 . 1.373(2) ?
C11 C2 . 1.476(3) ?
C11 C12 . 1.395(3) ?
C11 C16 . 1.395(3) ?
C2 C3 . 1.355(3) ?
O4 C4 . 1.271(2) ?
C12 H12 . 0.9500 ?
C12 C13 . 1.388(3) ?
O5 C5 . 1.348(2) ?
O5 H5 . 0.82(3) ?
C3 H3 . 0.9500 ?
C3 C4 . 1.432(3) ?
C13 H13 . 0.9500 ?
C13 C14 . 1.382(3) ?
O6 C6 . 1.369(2) ?
O6 C17 . 1.430(2) ?
C4 C10 . 1.432(3) ?
C14 H14 . 0.9500 ?
C14 C15 . 1.391(3) ?
C5 C6 . 1.379(3) ?
C5 C10 . 1.422(3) ?
O7 C7 . 1.335(2) ?
O7 H7 . 0.93(4) ?
C15 H15 . 0.9500 ?
C15 C16 . 1.390(3) ?
C6 C7 . 1.408(3) ?
C16 H16 . 0.9500 ?
C7 C8 . 1.392(3) ?
C8 H8 . 0.9500 ?
C8 C9 . 1.379(3) ?
C9 C10 . 1.405(3) ?
C17 H17A . 0.9800 ?
C17 H17B . 0.9800 ?
C17 H17C . 0.9800 ?

loop_
_geom_torsion_atom_site_label_1
_geom_torsion_atom_site_label_2
_geom_torsion_atom_site_label_3
_geom_torsion_atom_site_label_4
_geom_torsion_site_symmetry_1
_geom_torsion_site_symmetry_2
_geom_torsion_site_symmetry_3
_geom_torsion_site_symmetry_4
_geom_torsion
_geom_torsion_publ_flag
O1 C2 C3 C4 . . . . -0.8(3) ?
O1 C9 C10 C4 . . . . 0.0(3) ?
O1 C9 C10 C5 . . . . -179.20(16) ?
C11 C2 C3 C4 . . . . 179.81(18) ?
C11 C12 C13 C14 . . . . 0.1(3) ?
C2 O1 C9 C8 . . . . -178.71(16) ?
C2 O1 C9 C10 . . . . 1.2(3) ?
C2 C11 C12 C13 . . . . -178.80(18) ?
C2 C11 C16 C15 . . . . 178.91(19) ?
C2 C3 C4 O4 . . . . -179.13(19) ?
C2 C3 C4 C10 . . . . 1.9(3) ?
O4 C4 C10 C5 . . . . -1.3(3) ?
O4 C4 C10 C9 . . . . 179.58(17) ?
C12 C11 C2 O1 . . . . -12.2(3) ?
C12 C11 C2 C3 . . . . 167.2(2) ?
C12 C11 C16 C15 . . . . -1.0(3) ?
C12 C13 C14 C15 . . . . -1.3(3) ?
O5 C5 C6 O6 . . . . -2.7(3) ?
O5 C5 C6 C7 . . . . 179.13(17) ?
O5 C5 C10 C4 . . . . 0.4(3) ?
O5 C5 C10 C9 . . . . 179.55(17) ?
C3 C4 C10 C5 . . . . 177.72(17) ?
C3 C4 C10 C9 . . . . -1.4(3) ?
C13 C14 C15 C16 . . . . 1.4(3) ?
O6 C6 C7 O7 . . . . 3.2(3) ?
O6 C6 C7 C8 . . . . -176.22(17) ?
C14 C15 C16 C11 . . . . -0.3(3) ?
C5 C6 C7 O7 . . . . -178.60(18) ?
C5 C6 C7 C8 . . . . 2.0(3) ?
O7 C7 C8 C9 . . . . 179.61(18) ?
C6 C5 C10 C4 . . . . -178.83(19) ?
C6 C5 C10 C9 . . . . 0.3(3) ?
C6 C7 C8 C9 . . . . -1.1(3) ?
C16 C11 C2 O1 . . . . 167.96(18) ?
C16 C11 C2 C3 . . . . -12.6(3) ?
C16 C11 C12 C13 . . . . 1.1(3) ?
C7 C8 C9 O1 . . . . 179.58(16) ?
C7 C8 C9 C10 . . . . -0.3(3) ?
C8 C9 C10 C4 . . . . 179.82(18) ?
C8 C9 C10 C5 . . . . 0.7(3) ?
C9 O1 C2 C11 . . . . 178.71(15) ?
C9 O1 C2 C3 . . . . -0.7(3) ?
C10 C5 C6 O6 . . . . 176.59(16) ?
C10 C5 C6 C7 . . . . -1.6(3) ?
C17 O6 C6 C5 . . . . 79.6(2) ?
C17 O6 C6 C7 . . . . -102.1(2) ?

_cod_database_fobs_code 2022140
